data_1545199
loop_
_publ_author_name
'Canestrari, Daniele'
'Lancianesi, Stefano'
'Badiola, Eider'
'Strinna, Chiara'
'Ibrahim, Hasim'
'Adamo, Mauro F. A.'

_publ_section_title
;
 Desulfurative Chlorination of Alkyl Phenyl Sulfides.
;
_journal_issue 4
_journal_name_full 'Organic letters'
_journal_page_first 918
_journal_page_last 921
_journal_paper_doi 10.1021/acs.orglett.7b00077
_journal_volume 19
_journal_year 2017
_chemical_absolute_configuration ad
_chemical_formula_moiety 'C16 H16 Cl N O'
_chemical_formula_sum 'C16 H16 Cl N O'
_chemical_formula_weight 273.75
_space_group_crystal_system monoclinic
_space_group_IT_number 5
_space_group_name_Hall 'C 2y'
_space_group_name_H-M_alt 'C 1 2 1'
_symmetry_space_group_name_Hall 'C 2y'
_symmetry_space_group_name_H-M 'C 1 2 1'
_atom_sites_solution_hydrogens mixed
_audit_creation_method SHELXL-2014/7
_cell_angle_alpha 90
_cell_angle_beta 103.1880(10)
_cell_angle_gamma 90
_cell_formula_units_Z 8
_cell_length_a 28.4985(9)
_cell_length_b 11.4777(4)
_cell_length_c 9.0995(3)
_cell_measurement_reflns_used 9979
_cell_measurement_temperature 215(2)
_cell_measurement_theta_max 68.36
_cell_measurement_theta_min 3.19
_cell_volume 2897.92(17)
_computing_cell_refinement 'SAINT+ Ver. 8.34A (Bruker, 2013)'
_computing_data_collection 'APEX2 Ver. 2014.11-0 (Bruker, 2014)'
_computing_data_reduction 'SAINT+ Ver. 8.34A (Bruker, 2013)'
_computing_molecular_graphics 'SHELXTL (Bruker, 2008-2014)'
_computing_publication_material 'SHELXTL (Bruker, 2008-2014)'
_computing_structure_refinement 'SHELXL-2014/7 (Sheldrick, 2014)'
_computing_structure_solution 'SHELXT-2014/4 (Sheldrick, 2014)'
_diffrn_ambient_temperature 215(2)
_diffrn_detector_area_resol_mean 8.258
_diffrn_measured_fraction_theta_full 1.000
_diffrn_measured_fraction_theta_max 0.997
_diffrn_measurement_device_type 'Bruker APEX-II CCD'
_diffrn_measurement_method '\f and \w scans'
_diffrn_radiation_type CuK\a
_diffrn_radiation_wavelength 1.54178
_diffrn_reflns_av_R_equivalents 0.0391
_diffrn_reflns_av_unetI/netI 0.0348
_diffrn_reflns_Laue_measured_fraction_full 1.000
_diffrn_reflns_Laue_measured_fraction_max 0.997
_diffrn_reflns_limit_h_max 34
_diffrn_reflns_limit_h_min -34
_diffrn_reflns_limit_k_max 13
_diffrn_reflns_limit_k_min -13
_diffrn_reflns_limit_l_max 10
_diffrn_reflns_limit_l_min -10
_diffrn_reflns_number 21152
_diffrn_reflns_point_group_measured_fraction_full 1.000
_diffrn_reflns_point_group_measured_fraction_max 0.997
_diffrn_reflns_theta_full 67.679
_diffrn_reflns_theta_max 68.525
_diffrn_reflns_theta_min 3.185
_diffrn_source 'micro-focus sealed tube'
_exptl_absorpt_coefficient_mu 2.254
_exptl_absorpt_correction_T_max 0.7531
_exptl_absorpt_correction_T_min 0.5432
_exptl_absorpt_correction_type multi-scan
_exptl_absorpt_process_details
;
SADABS-2014/5 (Bruker, 2014/5) was used for absorption correction.
wR2(int) was 0.1174 before and 0.0707 after correction.
The Ratio of minimum to maximum transmission is 0.7213.
The \l/2 correction factor is 0.00150.
;
_exptl_crystal_colour colourless
_exptl_crystal_density_diffrn 1.255
_exptl_crystal_description plate
_exptl_crystal_F_000 1152
_exptl_crystal_size_max 0.320
_exptl_crystal_size_mid 0.230
_exptl_crystal_size_min 0.080
_refine_diff_density_max 0.401
_refine_diff_density_min -0.315
_refine_diff_density_rms 0.041
_refine_ls_abs_structure_details
; 
 Refined as an inversion twin. 
;
_refine_ls_abs_structure_Flack 0.06(2)
_refine_ls_extinction_method none
_refine_ls_goodness_of_fit_ref 1.061
_refine_ls_hydrogen_treatment mixed
_refine_ls_matrix_type full
_refine_ls_number_parameters 321
_refine_ls_number_reflns 5295
_refine_ls_number_restraints 3
_refine_ls_restrained_S_all 1.061
_refine_ls_R_factor_all 0.0438
_refine_ls_R_factor_gt 0.0423
_refine_ls_shift/su_max 0.000
_refine_ls_shift/su_mean 0.000
_refine_ls_structure_factor_coef Fsqd
_refine_ls_weighting_details 'w=1/[\s^2^(Fo^2^)+(0.0626P)^2^+1.7159P] where P=(Fo^2^+2Fc^2^)/3'
_refine_ls_weighting_scheme calc
_refine_ls_wR_factor_gt 0.1148
_refine_ls_wR_factor_ref 0.1166
_reflns_Friedel_coverage 0.898
_reflns_Friedel_fraction_full 1.000
_reflns_Friedel_fraction_max 0.997
_reflns_number_gt 5071
_reflns_number_total 5295
_reflns_threshold_expression 'I > 2\s(I)'
_cod_data_source_file ol7b00077_si_002.cif
_cod_data_source_block tcd354
_cod_depositor_comments 'Adding full bibliography for 1545199.cif.'
_cod_database_code 1545199
_shelx_shelxl_version_number 2014/7
_shelx_space_group_comment
; 
The symmetry employed for this shelxl refinement is uniquely defined 
by the following loop, which should always be used as a source of 
symmetry information in preference to the above space-group names. 
They are only intended as comments. 
;
_shelx_estimated_absorpt_t_min 0.532
_shelx_estimated_absorpt_t_max 0.840

loop_
_space_group_symop_operation_xyz
'x, y, z'
'-x, y, -z'
'x+1/2, y+1/2, z'
'-x+1/2, y+1/2, -z'

loop_
_atom_site_label
_atom_site_type_symbol
_atom_site_fract_x
_atom_site_fract_y
_atom_site_fract_z
_atom_site_U_iso_or_equiv
_atom_site_adp_type
_atom_site_occupancy
_atom_site_site_symmetry_order
_atom_site_calc_flag
_atom_site_refinement_flags_posn
_atom_site_refinement_flags_adp
_atom_site_refinement_flags_occupancy
_atom_site_disorder_assembly
_atom_site_disorder_group
C1 C 0.88141(15) 0.4319(4) 0.6026(5) 0.0543(9) Uani 1 1 d . . . . .
H1A H 0.8732 0.4824 0.5194 0.065 Uiso 1 1 calc R U . . .
Cl1 Cl 0.77845(3) 0.31246(6) 0.40741(8) 0.0436(2) Uani 1 1 d . . . . .
C2 C 0.92935(16) 0.4129(5) 0.6700(5) 0.0656(12) Uani 1 1 d . . . . .
H2A H 0.9535 0.4508 0.6326 0.079 Uiso 1 1 calc R U . . .
Cl2 Cl 0.78459(4) 0.69551(7) 0.92446(10) 0.0556(3) Uani 1 1 d . . . . .
C3 C 0.94198(15) 0.3390(4) 0.7915(5) 0.0628(12) Uani 1 1 d . . . . .
H3A H 0.9746 0.3259 0.8368 0.075 Uiso 1 1 calc R U . . .
C4 C 0.90630(15) 0.2839(4) 0.8468(5) 0.0585(10) Uani 1 1 d . . . . .
H4A H 0.9147 0.2332 0.9298 0.070 Uiso 1 1 calc R U . . .
C5 C 0.85826(13) 0.3035(3) 0.7798(4) 0.0462(8) Uani 1 1 d . . . . .
H5A H 0.8342 0.2665 0.8183 0.055 Uiso 1 1 calc R U . . .
C6 C 0.84526(12) 0.3774(3) 0.6562(4) 0.0400(7) Uani 1 1 d . . . . .
C7 C 0.79271(12) 0.3950(3) 0.5841(3) 0.0390(7) Uani 1 1 d . . . . .
H7A H 0.7734 0.3629 0.6524 0.047 Uiso 1 1 calc R U . . .
C8 C 0.77780(13) 0.5212(3) 0.5496(4) 0.0429(8) Uani 1 1 d . . . . .
H8A H 0.7827 0.5641 0.6451 0.052 Uiso 1 1 calc R U . . .
H8B H 0.7991 0.5557 0.4908 0.052 Uiso 1 1 calc R U . . .
C9 C 0.72626(13) 0.5377(3) 0.4640(4) 0.0408(7) Uani 1 1 d . . . . .
O10 O 0.71699(10) 0.5775(2) 0.3343(3) 0.0501(7) Uani 1 1 d . . . . .
N11 N 0.69236(12) 0.5083(3) 0.5365(3) 0.0453(7) Uani 1 1 d D . . . .
H11 H 0.7007(15) 0.488(4) 0.633(2) 0.054 Uiso 1 1 d D U . . .
C12 C 0.64198(14) 0.5288(4) 0.4705(4) 0.0514(9) Uani 1 1 d . . . . .
H12C H 0.6395 0.5949 0.4009 0.062 Uiso 0.488(9) 1 calc R U P A 2
H12D H 0.6263 0.5518 0.5513 0.062 Uiso 0.488(9) 1 calc R U P A 2
H12A H 0.6389 0.6026 0.4149 0.062 Uiso 0.512(9) 1 calc R U P A 1
H12B H 0.6250 0.5377 0.5522 0.062 Uiso 0.512(9) 1 calc R U P A 1
C13A C 0.6168(2) 0.4327(7) 0.3629(7) 0.0656(14) Uani 0.512(9) 1 d G . P A 1
C14A C 0.63816(18) 0.3257(8) 0.3489(8) 0.0656(14) Uani 0.512(9) 1 d G . P A 1
H14A H 0.6693 0.3095 0.4065 0.079 Uiso 0.512(9) 1 calc R U P A 1
C15A C 0.6135(2) 0.2425(6) 0.2497(9) 0.0656(14) Uani 0.512(9) 1 d G . P A 1
H15A H 0.6279 0.1701 0.2402 0.079 Uiso 0.512(9) 1 calc R U P A 1
C16A C 0.5675(2) 0.2663(5) 0.1645(8) 0.0656(14) Uani 0.512(9) 1 d G . P A 1
H16A H 0.5508 0.2100 0.0974 0.079 Uiso 0.512(9) 1 calc R U P A 1
C17A C 0.54611(17) 0.3734(6) 0.1786(7) 0.0656(14) Uani 0.512(9) 1 d G . P A 1
H17A H 0.5150 0.3895 0.1210 0.079 Uiso 0.512(9) 1 calc R U P A 1
C18A C 0.5708(2) 0.4566(5) 0.2778(8) 0.0656(14) Uani 0.512(9) 1 d G . P A 1
H18A H 0.5563 0.5290 0.2873 0.079 Uiso 0.512(9) 1 calc R U P A 1
C13B C 0.6144(2) 0.4283(6) 0.3866(8) 0.0614(14) Uani 0.488(9) 1 d G . P A 2
C14B C 0.63689(17) 0.3368(7) 0.3297(10) 0.0614(14) Uani 0.488(9) 1 d G . P A 2
H14B H 0.6706 0.3359 0.3441 0.074 Uiso 0.488(9) 1 calc R U P A 2
C15B C 0.6095(2) 0.2467(6) 0.2516(9) 0.0614(14) Uani 0.488(9) 1 d G . P A 2
H15B H 0.6247 0.1848 0.2131 0.074 Uiso 0.488(9) 1 calc R U P A 2
C16B C 0.5596(2) 0.2481(5) 0.2303(8) 0.0614(14) Uani 0.488(9) 1 d G . P A 2
H16B H 0.5411 0.1871 0.1774 0.074 Uiso 0.488(9) 1 calc R U P A 2
C17B C 0.53715(17) 0.3396(5) 0.2871(8) 0.0614(14) Uani 0.488(9) 1 d G . P A 2
H17B H 0.5034 0.3405 0.2727 0.074 Uiso 0.488(9) 1 calc R U P A 2
C18B C 0.5645(2) 0.4297(5) 0.3653(8) 0.0614(14) Uani 0.488(9) 1 d G . P A 2
H18B H 0.5494 0.4916 0.4038 0.074 Uiso 0.488(9) 1 calc R U P A 2
C19 C 0.90245(16) 0.5458(4) 1.0813(5) 0.0635(11) Uani 1 1 d . . . . .
H19A H 0.9008 0.4992 0.9954 0.076 Uiso 1 1 calc R U . . .
C20 C 0.94658(19) 0.5686(6) 1.1762(7) 0.0878(18) Uani 1 1 d . . . . .
H20A H 0.9749 0.5388 1.1541 0.105 Uiso 1 1 calc R U . . .
C21 C 0.9490(2) 0.6351(7) 1.3036(7) 0.096(2) Uani 1 1 d . . . . .
H21A H 0.9790 0.6496 1.3693 0.116 Uiso 1 1 calc R U . . .
C22 C 0.9080(2) 0.6803(6) 1.3350(5) 0.0784(15) Uani 1 1 d . . . . .
H22A H 0.9099 0.7267 1.4212 0.094 Uiso 1 1 calc R U . . .
C23 C 0.86353(18) 0.6576(4) 1.2396(5) 0.0618(11) Uani 1 1 d . . . . .
H23A H 0.8353 0.6878 1.2619 0.074 Uiso 1 1 calc R U . . .
C24 C 0.86074(14) 0.5904(3) 1.1110(4) 0.0460(8) Uani 1 1 d . . . . .
C25 C 0.81342(13) 0.5619(3) 1.0060(4) 0.0420(7) Uani 1 1 d . . . . .
H25A H 0.8200 0.5134 0.9230 0.050 Uiso 1 1 calc R U . . .
C26 C 0.77879(14) 0.4960(4) 1.0793(4) 0.0487(9) Uani 1 1 d . . . . .
H26A H 0.7936 0.4219 1.1184 0.058 Uiso 1 1 calc R U . . .
H26B H 0.7733 0.5413 1.1651 0.058 Uiso 1 1 calc R U . . .
C27 C 0.73098(13) 0.4719(3) 0.9730(4) 0.0413(7) Uani 1 1 d . . . . .
O28 O 0.72848(10) 0.4372(3) 0.8434(3) 0.0520(7) Uani 1 1 d . . . . .
N29 N 0.69256(11) 0.4892(3) 1.0304(3) 0.0442(7) Uani 1 1 d D . . . .
H29 H 0.6975(15) 0.520(4) 1.122(3) 0.053 Uiso 1 1 d D U . . .
C30 C 0.64433(14) 0.4617(4) 0.9492(5) 0.0518(9) Uani 1 1 d . . . . .
H30A H 0.6262 0.4329 1.0213 0.062 Uiso 1 1 calc R U . . .
H30B H 0.6460 0.3983 0.8784 0.062 Uiso 1 1 calc R U . . .
C31 C 0.61671(13) 0.5622(3) 0.8619(4) 0.0451(8) Uani 1 1 d . . . . .
C32 C 0.63815(13) 0.6639(3) 0.8309(4) 0.0460(8) Uani 1 1 d . . . . .
H32A H 0.6714 0.6744 0.8686 0.055 Uiso 1 1 calc R U . . .
C33 C 0.61167(15) 0.7506(4) 0.7456(5) 0.0591(10) Uani 1 1 d . . . . .
H33A H 0.6272 0.8188 0.7245 0.071 Uiso 1 1 calc R U . . .
C34 C 0.56385(18) 0.7388(6) 0.6921(7) 0.0820(16) Uani 1 1 d . . . . .
H34A H 0.5458 0.7986 0.6352 0.098 Uiso 1 1 calc R U . . .
C35 C 0.54224(18) 0.6397(7) 0.7215(9) 0.101(2) Uani 1 1 d . . . . .
H35A H 0.5088 0.6310 0.6847 0.121 Uiso 1 1 calc R U . . .
C36 C 0.56827(17) 0.5511(5) 0.8045(7) 0.0826(16) Uani 1 1 d . . . . .
H36A H 0.5525 0.4822 0.8217 0.099 Uiso 1 1 calc R U . . .

loop_
_atom_site_aniso_label
_atom_site_aniso_U_11
_atom_site_aniso_U_22
_atom_site_aniso_U_33
_atom_site_aniso_U_23
_atom_site_aniso_U_13
_atom_site_aniso_U_12
C1 0.057(2) 0.060(2) 0.045(2) 0.0085(18) 0.0098(16) -0.0053(18)
Cl1 0.0590(5) 0.0348(4) 0.0353(4) -0.0058(3) 0.0069(3) -0.0011(3)
C2 0.051(2) 0.083(3) 0.064(3) -0.005(2) 0.0163(19) -0.015(2)
Cl2 0.0697(6) 0.0388(5) 0.0521(5) 0.0105(4) 0.0012(4) 0.0059(4)
C3 0.051(2) 0.071(3) 0.060(2) -0.009(2) 0.0010(18) 0.0065(19)
C4 0.065(2) 0.055(3) 0.051(2) 0.0047(18) 0.0025(17) 0.0076(19)
C5 0.0548(19) 0.0409(19) 0.0421(17) 0.0001(16) 0.0091(14) -0.0001(16)
C6 0.0492(18) 0.0370(17) 0.0340(16) -0.0070(14) 0.0104(13) -0.0033(14)
C7 0.0518(18) 0.0370(17) 0.0292(15) -0.0025(13) 0.0111(13) -0.0029(14)
C8 0.056(2) 0.0375(18) 0.0341(16) -0.0078(14) 0.0084(14) -0.0035(15)
C9 0.060(2) 0.0299(16) 0.0329(16) -0.0082(14) 0.0108(14) 0.0063(14)
O10 0.0708(17) 0.0494(16) 0.0301(12) 0.0020(11) 0.0117(11) 0.0096(12)
N11 0.0624(18) 0.0444(17) 0.0288(14) -0.0021(12) 0.0097(13) 0.0023(14)
C12 0.060(2) 0.052(2) 0.045(2) -0.0035(17) 0.0188(17) 0.0094(18)
C13A 0.052(2) 0.080(3) 0.071(3) -0.021(2) 0.0254(18) -0.0038(18)
C14A 0.052(2) 0.080(3) 0.071(3) -0.021(2) 0.0254(18) -0.0038(18)
C15A 0.052(2) 0.080(3) 0.071(3) -0.021(2) 0.0254(18) -0.0038(18)
C16A 0.052(2) 0.080(3) 0.071(3) -0.021(2) 0.0254(18) -0.0038(18)
C17A 0.052(2) 0.080(3) 0.071(3) -0.021(2) 0.0254(18) -0.0038(18)
C18A 0.052(2) 0.080(3) 0.071(3) -0.021(2) 0.0254(18) -0.0038(18)
C13B 0.060(2) 0.050(2) 0.069(3) 0.0083(19) 0.0021(17) -0.0025(17)
C14B 0.060(2) 0.050(2) 0.069(3) 0.0083(19) 0.0021(17) -0.0025(17)
C15B 0.060(2) 0.050(2) 0.069(3) 0.0083(19) 0.0021(17) -0.0025(17)
C16B 0.060(2) 0.050(2) 0.069(3) 0.0083(19) 0.0021(17) -0.0025(17)
C17B 0.060(2) 0.050(2) 0.069(3) 0.0083(19) 0.0021(17) -0.0025(17)
C18B 0.060(2) 0.050(2) 0.069(3) 0.0083(19) 0.0021(17) -0.0025(17)
C19 0.063(2) 0.063(3) 0.059(2) -0.001(2) 0.0021(19) 0.013(2)
C20 0.064(3) 0.109(5) 0.081(4) -0.006(3) -0.005(3) 0.023(3)
C21 0.081(4) 0.125(5) 0.066(3) 0.006(3) -0.020(3) -0.001(4)
C22 0.096(4) 0.087(4) 0.045(2) -0.005(2) 0.001(2) -0.017(3)
C23 0.080(3) 0.061(3) 0.044(2) -0.0012(18) 0.0127(19) -0.006(2)
C24 0.059(2) 0.0383(18) 0.0385(18) 0.0099(14) 0.0076(15) 0.0025(15)
C25 0.058(2) 0.0356(17) 0.0325(15) 0.0044(13) 0.0106(14) 0.0069(14)
C26 0.056(2) 0.054(2) 0.0361(18) 0.0098(16) 0.0106(15) 0.0039(17)
C27 0.057(2) 0.0382(18) 0.0291(16) 0.0058(14) 0.0117(14) 0.0036(15)
O28 0.0717(17) 0.0542(17) 0.0323(12) 0.0007(11) 0.0164(11) 0.0016(13)
N29 0.0528(17) 0.0458(18) 0.0349(14) -0.0023(13) 0.0117(13) -0.0022(14)
C30 0.056(2) 0.048(2) 0.053(2) 0.0000(17) 0.0168(17) -0.0090(17)
C31 0.0454(18) 0.047(2) 0.0449(19) -0.0092(16) 0.0148(15) -0.0046(15)
C32 0.0474(18) 0.046(2) 0.0465(19) -0.0027(15) 0.0143(14) -0.0005(15)
C33 0.058(2) 0.052(2) 0.068(3) 0.006(2) 0.0146(19) 0.0070(18)
C34 0.059(3) 0.079(3) 0.103(4) 0.015(3) 0.007(3) 0.012(2)
C35 0.042(2) 0.108(5) 0.140(6) 0.021(4) -0.004(3) -0.008(3)
C36 0.050(2) 0.076(3) 0.118(5) 0.011(3) 0.012(3) -0.017(2)

loop_
_atom_type_symbol
_atom_type_description
_atom_type_scat_dispersion_real
_atom_type_scat_dispersion_imag
_atom_type_scat_source
C C 0.0181 0.0091 'International Tables Vol C Tables 4.2.6.8 and 6.1.1.4'
H H 0.0000 0.0000 'International Tables Vol C Tables 4.2.6.8 and 6.1.1.4'
N N 0.0311 0.0180 'International Tables Vol C Tables 4.2.6.8 and 6.1.1.4'
O O 0.0492 0.0322 'International Tables Vol C Tables 4.2.6.8 and 6.1.1.4'
Cl Cl 0.3639 0.7018 'International Tables Vol C Tables 4.2.6.8 and 6.1.1.4'

loop_
_geom_angle_atom_site_label_1
_geom_angle_atom_site_label_2
_geom_angle_atom_site_label_3
_geom_angle
C2 C1 C6 120.8(4)
C2 C1 H1A 119.6
C6 C1 H1A 119.6
C3 C2 C1 120.3(4)
C3 C2 H2A 119.8
C1 C2 H2A 119.8
C2 C3 C4 119.6(4)
C2 C3 H3A 120.2
C4 C3 H3A 120.2
C5 C4 C3 120.0(4)
C5 C4 H4A 120.0
C3 C4 H4A 120.0
C4 C5 C6 120.7(4)
C4 C5 H5A 119.7
C6 C5 H5A 119.7
C1 C6 C5 118.6(3)
C1 C6 C7 122.1(3)
C5 C6 C7 119.3(3)
C6 C7 C8 114.9(3)
C6 C7 Cl1 108.2(2)
C8 C7 Cl1 108.4(2)
C6 C7 H7A 108.4
C8 C7 H7A 108.4
Cl1 C7 H7A 108.4
C9 C8 C7 114.8(3)
C9 C8 H8A 108.6
C7 C8 H8A 108.6
C9 C8 H8B 108.6
C7 C8 H8B 108.6
H8A C8 H8B 107.5
O10 C9 N11 123.0(3)
O10 C9 C8 120.7(3)
N11 C9 C8 116.3(3)
C9 N11 C12 121.2(3)
C9 N11 H11 120(3)
C12 N11 H11 118(3)
N11 C12 C13B 116.2(4)
N11 C12 C13A 115.0(4)
N11 C12 H12C 108.2
C13B C12 H12C 108.2
N11 C12 H12D 108.2
C13B C12 H12D 108.2
H12C C12 H12D 107.4
N11 C12 H12A 108.5
C13A C12 H12A 108.5
N11 C12 H12B 108.5
C13A C12 H12B 108.5
H12A C12 H12B 107.5
C14A C13A C18A 120.0
C14A C13A C12 122.8(5)
C18A C13A C12 117.2(5)
C13A C14A C15A 120.0
C13A C14A H14A 120.0
C15A C14A H14A 120.0
C14A C15A C16A 120.0
C14A C15A H15A 120.0
C16A C15A H15A 120.0
C17A C16A C15A 120.0
C17A C16A H16A 120.0
C15A C16A H16A 120.0
C16A C17A C18A 120.0
C16A C17A H17A 120.0
C18A C17A H17A 120.0
C17A C18A C13A 120.0
C17A C18A H18A 120.0
C13A C18A H18A 120.0
C14B C13B C18B 120.0
C14B C13B C12 122.5(5)
C18B C13B C12 117.5(5)
C15B C14B C13B 120.0
C15B C14B H14B 120.0
C13B C14B H14B 120.0
C14B C15B C16B 120.0
C14B C15B H15B 120.0
C16B C15B H15B 120.0
C15B C16B C17B 120.0
C15B C16B H16B 120.0
C17B C16B H16B 120.0
C18B C17B C16B 120.0
C18B C17B H17B 120.0
C16B C17B H17B 120.0
C17B C18B C13B 120.0
C17B C18B H18B 120.0
C13B C18B H18B 120.0
C24 C19 C20 120.8(5)
C24 C19 H19A 119.6
C20 C19 H19A 119.6
C21 C20 C19 119.7(5)
C21 C20 H20A 120.1
C19 C20 H20A 120.1
C22 C21 C20 120.3(5)
C22 C21 H21A 119.8
C20 C21 H21A 119.8
C21 C22 C23 120.0(5)
C21 C22 H22A 120.0
C23 C22 H22A 120.0
C22 C23 C24 120.0(5)
C22 C23 H23A 120.0
C24 C23 H23A 120.0
C19 C24 C23 119.1(4)
C19 C24 C25 119.0(4)
C23 C24 C25 121.9(4)
C24 C25 C26 114.2(3)
C24 C25 Cl2 109.5(2)
C26 C25 Cl2 108.8(3)
C24 C25 H25A 108.1
C26 C25 H25A 108.1
Cl2 C25 H25A 108.1
C27 C26 C25 113.2(3)
C27 C26 H26A 108.9
C25 C26 H26A 108.9
C27 C26 H26B 108.9
C25 C26 H26B 108.9
H26A C26 H26B 107.7
O28 C27 N29 123.5(3)
O28 C27 C26 121.4(3)
N29 C27 C26 115.2(3)
C27 N29 C30 122.7(3)
C27 N29 H29 118(3)
C30 N29 H29 120(3)
N29 C30 C31 115.0(3)
N29 C30 H30A 108.5
C31 C30 H30A 108.5
N29 C30 H30B 108.5
C31 C30 H30B 108.5
H30A C30 H30B 107.5
C36 C31 C32 117.2(4)
C36 C31 C30 119.2(4)
C32 C31 C30 123.5(3)
C33 C32 C31 121.1(4)
C33 C32 H32A 119.4
C31 C32 H32A 119.4
C34 C33 C32 120.7(5)
C34 C33 H33A 119.6
C32 C33 H33A 119.6
C33 C34 C35 119.0(5)
C33 C34 H34A 120.5
C35 C34 H34A 120.5
C34 C35 C36 121.2(5)
C34 C35 H35A 119.4
C36 C35 H35A 119.4
C31 C36 C35 120.8(5)
C31 C36 H36A 119.6
C35 C36 H36A 119.6

loop_
_geom_bond_atom_site_label_1
_geom_bond_atom_site_label_2
_geom_bond_distance
C1 C2 1.381(6)
C1 C6 1.386(5)
C1 H1A 0.9400
Cl1 C7 1.830(3)
C2 C3 1.375(7)
C2 H2A 0.9400
Cl2 C25 1.816(3)
C3 C4 1.386(7)
C3 H3A 0.9400
C4 C5 1.384(5)
C4 H4A 0.9400
C5 C6 1.389(5)
C5 H5A 0.9400
C6 C7 1.505(5)
C7 C8 1.522(5)
C7 H7A 0.9900
C8 C9 1.509(5)
C8 H8A 0.9800
C8 H8B 0.9800
C9 O10 1.236(4)
C9 N11 1.331(5)
N11 C12 1.444(5)
N11 H11 0.892(14)
C12 C13B 1.503(7)
C12 C13A 1.539(7)
C12 H12C 0.9800
C12 H12D 0.9800
C12 H12A 0.9800
C12 H12B 0.9800
C13A C14A 1.3900
C13A C18A 1.3900
C14A C15A 1.3900
C14A H14A 0.9400
C15A C16A 1.3900
C15A H15A 0.9400
C16A C17A 1.3900
C16A H16A 0.9400
C17A C18A 1.3900
C17A H17A 0.9400
C18A H18A 0.9400
C13B C14B 1.3900
C13B C18B 1.3900
C14B C15B 1.3900
C14B H14B 0.9400
C15B C16B 1.3900
C15B H15B 0.9400
C16B C17B 1.3900
C16B H16B 0.9400
C17B C18B 1.3900
C17B H17B 0.9400
C18B H18B 0.9400
C19 C24 1.376(6)
C19 C20 1.378(7)
C19 H19A 0.9400
C20 C21 1.377(9)
C20 H20A 0.9400
C21 C22 1.367(9)
C21 H21A 0.9400
C22 C23 1.387(7)
C22 H22A 0.9400
C23 C24 1.389(6)
C23 H23A 0.9400
C24 C25 1.500(5)
C25 C26 1.514(5)
C25 H25A 0.9900
C26 C27 1.506(5)
C26 H26A 0.9800
C26 H26B 0.9800
C27 O28 1.231(4)
C27 N29 1.331(5)
N29 C30 1.439(5)
N29 H29 0.887(14)
C30 C31 1.515(6)
C30 H30A 0.9800
C30 H30B 0.9800
C31 C36 1.366(6)
C31 C32 1.377(5)
C32 C33 1.376(6)
C32 H32A 0.9400
C33 C34 1.345(6)
C33 H33A 0.9400
C34 C35 1.348(9)
C34 H34A 0.9400
C35 C36 1.378(9)
C35 H35A 0.9400
C36 H36A 0.9400

loop_
_geom_hbond_atom_site_label_D
_geom_hbond_atom_site_label_H
_geom_hbond_atom_site_label_A
_geom_hbond_distance_DH
_geom_hbond_distance_HA
_geom_hbond_distance_DA
_geom_hbond_angle_DHA
_geom_hbond_site_symmetry_A
C7 H7A O28 0.99 2.53 3.335(4) 138 .
N11 H11 O28 0.892(14) 1.980(16) 2.866(4) 172(4) .
C26 H26B O10 0.98 2.50 3.351(5) 145 1_556
N29 H29 O10 0.887(14) 1.996(16) 2.877(4) 172(4) 1_556

loop_
_geom_torsion_atom_site_label_1
_geom_torsion_atom_site_label_2
_geom_torsion_atom_site_label_3
_geom_torsion_atom_site_label_4
_geom_torsion
C6 C1 C2 C3 0.2(7)
C1 C2 C3 C4 -0.4(7)
C2 C3 C4 C5 0.0(7)
C3 C4 C5 C6 0.6(6)
C2 C1 C6 C5 0.3(6)
C2 C1 C6 C7 -179.2(4)
C4 C5 C6 C1 -0.7(6)
C4 C5 C6 C7 178.8(3)
C1 C6 C7 C8 -46.3(5)
C5 C6 C7 C8 134.3(3)
C1 C6 C7 Cl1 75.0(4)
C5 C6 C7 Cl1 -104.4(3)
C6 C7 C8 C9 174.4(3)
Cl1 C7 C8 C9 53.2(3)
C7 C8 C9 O10 -114.4(4)
C7 C8 C9 N11 66.1(4)
O10 C9 N11 C12 -4.3(5)
C8 C9 N11 C12 175.1(3)
C9 N11 C12 C13B 95.1(5)
C9 N11 C12 C13A 85.1(5)
N11 C12 C13A C14A 10.3(6)
N11 C12 C13A C18A -169.8(4)
C18A C13A C14A C15A 0.0
C12 C13A C14A C15A 180.0(6)
C13A C14A C15A C16A 0.0
C14A C15A C16A C17A 0.0
C15A C16A C17A C18A 0.0
C16A C17A C18A C13A 0.0
C14A C13A C18A C17A 0.0
C12 C13A C18A C17A -180.0(5)
N11 C12 C13B C14B -21.4(6)
N11 C12 C13B C18B 159.3(4)
C18B C13B C14B C15B 0.0
C12 C13B C14B C15B -179.3(6)
C13B C14B C15B C16B 0.0
C14B C15B C16B C17B 0.0
C15B C16B C17B C18B 0.0
C16B C17B C18B C13B 0.0
C14B C13B C18B C17B 0.0
C12 C13B C18B C17B 179.4(6)
C24 C19 C20 C21 1.1(9)
C19 C20 C21 C22 -1.1(11)
C20 C21 C22 C23 1.0(10)
C21 C22 C23 C24 -0.9(8)
C20 C19 C24 C23 -0.9(7)
C20 C19 C24 C25 -179.1(5)
C22 C23 C24 C19 0.8(7)
C22 C23 C24 C25 178.9(4)
C19 C24 C25 C26 118.5(4)
C23 C24 C25 C26 -59.6(5)
C19 C24 C25 Cl2 -119.2(4)
C23 C24 C25 Cl2 62.6(4)
C24 C25 C26 C27 178.1(3)
Cl2 C25 C26 C27 55.5(4)
C25 C26 C27 O28 43.9(5)
C25 C26 C27 N29 -136.9(3)
O28 C27 N29 C30 4.2(6)
C26 C27 N29 C30 -174.9(3)
C27 N29 C30 C31 -94.2(5)
N29 C30 C31 C36 -168.1(4)
N29 C30 C31 C32 14.8(5)
C36 C31 C32 C33 0.0(6)
C30 C31 C32 C33 177.2(4)
C31 C32 C33 C34 1.0(7)
C32 C33 C34 C35 -0.9(9)
C33 C34 C35 C36 -0.2(12)
C32 C31 C36 C35 -1.2(9)
C30 C31 C36 C35 -178.5(6)
C34 C35 C36 C31 1.3(12)
